data_7050755
_journal_name_full 'New Journal of Chemistry'
_journal_paper_doi 10.1039/b108942k
_journal_year 2002
_chemical_formula_sum 'C28 H48 N14 O28 Pr2'
_chemical_formula_weight 1310.58
_space_group_IT_number 15
_symmetry_cell_setting monoclinic
_symmetry_space_group_name_Hall '-C 2yc'
_symmetry_space_group_name_H-M 'C 1 2/c 1'
_cell_angle_alpha 90
_cell_angle_beta 106.83(2)
_cell_angle_gamma 90
_cell_formula_units_Z 4
_cell_length_a 22.760(1)
_cell_length_b 10.847(1)
_cell_length_c 21.550(1)
_cell_measurement_temperature 298.2
_cell_volume 5092.3(7)
_diffrn_ambient_temperature 298.2
_exptl_crystal_density_diffrn 1.709
_refine_ls_R_factor_obs 0.0480
_refine_ls_wR_factor_obs 0.0593
_cod_depositor_comments
;
The following automatic conversions were performed:
'_symmetry_cell_setting' value 'Monoclinic' changed to 'monoclinic'
according to '/home/saulius/struct/CIF-dictionaries/cif_core.dic'
dictionary named 'cif_core.dic' version 2.4.1 from 2010-06-29.

Automatic conversion script
Id: cif_fix_enum 1527 2010-12-29 10:47:43Z saulius 

The following automatic conversions were performed:

'_atom_site_thermal_displace_type' tag value 'Uij' was replaced with
'Uani' value 58 times.

Automatic conversion script
Id: cif_fix_values 1646 2011-03-28 12:23:43Z adriana 
;
_cod_original_sg_symbol_H-M 'C 2/c'
_cod_original_formula_sum 'C28 H48 N14 O28 Pr2 '
_cod_database_code 7050755

loop_
_symmetry_equiv_pos_as_xyz
'x, y, z'
'-x, y, -z+1/2'
'x+1/2, y+1/2, z'
'-x+1/2, y+1/2, -z+1/2'
'-x, -y, -z'
'x, -y, z-1/2'
'-x+1/2, -y+1/2, -z'
'x+1/2, -y+1/2, z-1/2'

loop_
_atom_site_aniso_label
_atom_site_aniso_U_11
_atom_site_aniso_U_22
_atom_site_aniso_U_33
_atom_site_aniso_U_12
_atom_site_aniso_U_13
_atom_site_aniso_U_23
Pr(1) 0.0314(2) 0.0352(2) 0.0404(2) -0.0010(1) 0.0104(1) -0.0012(1)
O(1) 0.046(3) 0.047(2) 0.047(2) 0.009(2) 0.009(2) -0.009(2)
O(2) 0.036(2) 0.040(2) 0.038(2) 0.006(2) 0.009(2) 0.000(2)
O(3) 0.040(2) 0.044(2) 0.068(3) 0.003(2) 0.011(2) -0.005(2)
O(4) 0.043(3) 0.048(3) 0.063(3) 0.009(2) 0.006(2) -0.010(2)
O(5) 0.056(3) 0.071(4) 0.105(4) -0.006(3) 0.018(3) -0.047(3)
O(6) 0.066(3) 0.046(3) 0.058(3) -0.009(2) 0.025(2) -0.005(2)
O(7) 0.062(3) 0.045(3) 0.062(3) -0.007(2) 0.025(2) -0.004(2)
O(8) 0.102(5) 0.067(4) 0.095(4) -0.023(3) 0.037(3) -0.037(3)
O(9) 0.045(3) 0.041(3) 0.091(3) 0.011(2) 0.005(2) -0.002(2)
O(10) 0.044(3) 0.068(3) 0.074(3) -0.013(2) 0.013(2) 0.008(2)
O(11) 0.122(6) 0.078(4) 0.120(5) 0.038(4) 0.039(4) 0.034(4)
O(12) 0.056(3) 0.064(3) 0.116(5) 0.017(3) 0.032(3) 0.011(3)
O(13) 0.058(4) 0.136(5) 0.093(5) 0.009(4) 0.035(3) 0.004(4)
N(1) 0.051(3) 0.032(3) 0.064(3) 0.003(2) 0.021(3) -0.003(2)
N(2) 0.059(4) 0.047(3) 0.050(3) 0.007(3) 0.003(3) -0.006(2)
N(3) 0.040(3) 0.054(3) 0.054(3) -0.004(3) 0.014(2) -0.017(3)
N(4) 0.046(3) 0.046(3) 0.081(4) -0.002(3) 0.016(3) -0.020(3)
N(5) 0.061(4) 0.048(4) 0.082(4) -0.003(3) 0.018(4) 0.003(3)
C(1) 0.057(4) 0.033(3) 0.081(5) -0.005(3) 0.040(4) -0.012(3)
C(2) 0.059(4) 0.045(4) 0.074(5) -0.001(3) 0.018(4) -0.022(3)
C(3) 0.068(5) 0.059(4) 0.051(4) 0.012(4) 0.018(3) -0.015(3)
C(4) 0.047(4) 0.046(4) 0.042(3) 0.000(3) 0.016(3) 0.001(3)
C(5) 0.036(3) 0.044(3) 0.038(3) 0.006(3) 0.011(2) 0.005(2)
C(6) 0.030(3) 0.040(3) 0.042(3) -0.001(3) 0.008(2) 0.003(2)
C(7) 0.044(4) 0.049(4) 0.053(4) 0.004(3) 0.008(3) 0.003(3)
C(8) 0.069(5) 0.053(4) 0.080(5) 0.011(4) 0.027(4) 0.020(4)
C(9) 0.061(5) 0.080(5) 0.042(4) 0.008(4) 0.006(3) 0.019(3)
C(10) 0.059(4) 0.058(5) 0.035(3) 0.004(3) 0.016(3) -0.003(3)

loop_
_atom_site_label
_atom_site_fract_x
_atom_site_fract_y
_atom_site_fract_z
_atom_site_U_iso_or_equiv
_atom_site_thermal_displace_type
_atom_site_calc_flag
_atom_site_calc_attached_atom
Pr(1) 0.07868(1) -0.00323(3) 0.22876(1) 0.0357(1) Uani ? ?
O(1) -0.0320(2) 0.1362(4) 0.3609(2) 0.048(1) Uani ? ?
O(2) 0.0310(2) -0.0412(4) 0.3121(2) 0.038(1) Uani ? ?
O(3) 0.0652(2) 0.2144(4) 0.2758(2) 0.052(1) Uani ? ?
O(4) 0.1470(2) 0.1159(4) 0.3272(2) 0.053(1) Uani ? ?
O(5) 0.1308(2) 0.3013(5) 0.3567(3) 0.079(2) Uani ? ?
O(6) 0.0653(2) -0.2408(4) 0.2103(2) 0.055(1) Uani ? ?
O(7) 0.0829(2) -0.1331(4) 0.1327(2) 0.055(1) Uani ? ?
O(8) 0.0632(3) -0.3293(5) 0.1182(3) 0.086(2) Uani ? ?
O(9) 0.1749(2) -0.1131(4) 0.2824(2) 0.062(1) Uani ? ?
O(10) 0.1587(2) 0.1153(4) 0.1916(2) 0.063(1) Uani ? ?
O(11) 0.6494(3) 0.1443(6) 0.6346(3) 0.106(2) Uani ? ?
O(12) 0.7095(3) 0.0017(4) 0.6835(3) 0.077(2) Uani ? ?
O(13) 0.6323(3) 0.0494(7) 0.7157(3) 0.093(2) Uani ? ?
O(14) 0.2134(2) -0.3545(5) 0.2990(2) 0.075(1) Uani ? ?
N(1) -0.0027(2) 0.4085(4) 0.3252(2) 0.048(2) Uani ? ?
N(2) 0.0397(3) 0.2248(5) 0.4451(2) 0.054(2) Uani ? ?
N(3) 0.1149(2) 0.2128(5) 0.3205(2) 0.049(2) Uani ? ?
N(4) 0.0700(2) -0.2368(5) 0.1526(3) 0.058(2) Uani ? ?
N(5) 0.6632(3) 0.0662(6) 0.6775(3) 0.064(2) Uani ? ?
N(6) 0.3317(5) 0.2466(10) 0.4663(5) 0.142(4) Uani ? ?
N(7) 0.2827(4) 0.0699(9) 0.0760(5) 0.122(3) Uani ? ?
C(1) 0.0177(3) 0.5034(5) 0.2855(4) 0.053(2) Uani ? ?
C(2) 0.0254(3) 0.4348(6) 0.3972(3) 0.060(2) Uani ? ?
C(3) 0.0069(3) 0.3417(7) 0.4409(3) 0.059(2) Uani ? ?
C(4) 0.0169(3) 0.1270(6) 0.4081(3) 0.045(2) Uani ? ?
C(5) 0.0508(3) 0.0089(5) 0.4250(3) 0.039(2) Uani ? ?
C(6) 0.0553(2) -0.0713(5) 0.3755(3) 0.038(2) Uani ? ?
C(7) 0.0841(3) -0.1830(6) 0.3920(3) 0.050(2) Uani ? ?
C(8) 0.1073(4) -0.2171(6) 0.4567(4) 0.066(2) Uani ? ?
C(9) 0.1038(3) -0.1375(7) 0.5050(3) 0.063(2) Uani ? ?
C(10) 0.0758(3) -0.0247(6) 0.4888(3) 0.050(2) Uani ? ?
C(11) 0.2727(5) 0.3068(9) 0.3552(5) 0.098(3) Uani ? ?
C(12) 0.3032(5) 0.2780(9) 0.4175(5) 0.090(3) Uani ? ?
C(13) 0.2406(7) 0.0160(10) -0.0451(7) 0.123(4) Uani ? ?
C(14) 0.2635(5) 0.049(1) 0.0230(5) 0.101(3) Uani ? ?
H(1) 0.0597 0.4900 0.2895 0.0623 Uani ? ?
H(2) 0.0126 0.5817 0.3030 0.0623 Uani ? ?
H(3) 0.0685 0.4353 0.4068 0.0726 Uani ? ?
H(4) 0.0114 0.5141 0.4058 0.0726 Uani ? ?
H(5) 0.0155 0.3755 0.4831 0.0711 Uani ? ?
H(6) -0.0358 0.3258 0.4242 0.0711 Uani ? ?
H(7) 0.0880 -0.2372 0.3590 0.0607 Uani ? ?
H(8) 0.1259 -0.2955 0.4676 0.0792 Uani ? ?
H(9) 0.1202 -0.1610 0.5490 0.0752 Uani ? ?
H(10) 0.0733 0.0298 0.5222 0.0597 Uani ? ?
H(11) 0.0095 0.3377 0.3165 0.0570 Uani ? ?
H(12) 0.0737 0.2188 0.4715 0.0650 Uani ? ?
H(13) 0.2157 -0.0738 0.3018 0.0585 Uani ? ?
H(14) 0.1831 -0.1889 0.2891 0.0585 Uani ? ?
H(15) 0.1366 0.1624 0.1578 0.0585 Uani ? ?
H(16) 0.2015 0.1139 0.2127 0.0585 Uani ? ?
H(17) 0.2406 0.3640 0.3550 0.1194 Uani ? ?
H(18) 0.3002 0.3442 0.3353 0.1194 Uani ? ?
H(19) 0.2559 0.2347 0.3331 0.1194 Uani ? ?
H(20) 0.2111 0.0742 -0.0664 0.1451 Uani ? ?
H(21) 0.2736 0.0137 -0.0636 0.1451 Uani ? ?
H(22) 0.2221 -0.0641 -0.0486 0.1451 Uani ? ?

loop_
_geom_bond_atom_site_label_1
_geom_bond_atom_site_label_2
_geom_bond_distance
_geom_bond_site_symmetry_1
_geom_bond_site_symmetry_2
_geom_bond_publ_flag
Pr(1) O(1) 2.442(4) ? ? yes
Pr(1) O(2) 2.388(4) ? ? yes
Pr(1) O(2) 2.429(4) ? ? yes
Pr(1) O(3) 2.622(4) ? ? yes
Pr(1) O(4) 2.585(4) ? ? yes
Pr(1) O(6) 2.612(4) ? ? yes
Pr(1) O(7) 2.529(5) ? ? yes
Pr(1) O(9) 2.467(4) ? ? yes
Pr(1) O(10) 2.542(5) ? ? yes
O(1) C(4) 1.276(6) ? ? yes
O(2) C(6) 1.358(6) ? ? yes
O(3) N(3) 1.256(6) ? ? yes
O(4) N(3) 1.264(7) ? ? yes
O(5) N(3) 1.224(7) ? ? yes
O(6) N(4) 1.280(9) ? ? yes
O(7) N(4) 1.268(8) ? ? yes
O(8) N(4) 1.230(8) ? ? yes
O(11) N(5) 1.226(9) ? ? yes
O(12) N(5) 1.240(9) ? ? yes
O(13) N(5) 1.24(1) ? ? yes
N(1) C(1) 1.496(9) ? ? yes
N(1) C(2) 1.523(8) ? ? yes
N(2) C(3) 1.461(9) ? ? yes
N(2) C(4) 1.338(8) ? ? yes
N(6) C(12) 1.12(1) ? ? yes
N(7) C(14) 1.12(1) ? ? yes
C(1) C(1) 1.51(1) ? ? yes
C(2) C(3) 1.52(1) ? ? yes
C(4) C(5) 1.485(8) ? ? yes
C(5) C(6) 1.402(9) ? ? yes
C(5) C(10) 1.375(9) ? ? yes
C(6) C(7) 1.375(8) ? ? yes
C(7) C(8) 1.390(10) ? ? yes
C(8) C(9) 1.37(1) ? ? yes
C(9) C(10) 1.38(1) ? ? yes
C(11) C(12) 1.36(1) ? ? yes
C(13) C(14) 1.45(2) ? ? yes
